data_4341084
loop_
_publ_author_name
'Alvarez, Bel\'en'
'Alvarez, M. Angeles'
'Amor, Inmaculada'
'Garc\'ia, M Esther'
'Ruiz, Miguel A.'
'Su\'arez, Jaime'

_publ_section_title
;
 Gold(I) and related heterometallic derivatives of dimolybdenum complexes
 with asymmetric phosphinidene bridges.
;
_journal_issue 19
_journal_name_full 'Inorganic chemistry'
_journal_page_first 10325
_journal_page_last 10339
_journal_paper_doi 10.1021/ic501376v
_journal_volume 53
_journal_year 2014
_chemical_compound_source 'synthesis as described'
_chemical_formula_moiety 'C60 H82 Au Mo4 O4 P2, C32 H12 B F24, 2(C4 H10 O), C4 H7 O'
_chemical_formula_sum 'C104 H121 Au B F24 Mo4 O7 P2'
_chemical_formula_weight 2592.49
_chemical_name_systematic
;
 ?
;
_space_group_IT_number 14
_symmetry_cell_setting monoclinic
_symmetry_Int_Tables_number 14
_symmetry_space_group_name_Hall '-P 2ybc'
_symmetry_space_group_name_H-M 'P 1 21/c 1'
_atom_sites_solution_hydrogens geom
_atom_sites_solution_primary direct
_atom_sites_solution_secondary difmap
_audit_conform_dict_location ftp://ftp.iucr.org/pub/cif_core.dic
_audit_conform_dict_name cif_core.dic
_audit_conform_dict_version 2.4
_audit_creation_method 'WinGX routine CIF_UPDATE'
_cell_angle_alpha 90
_cell_angle_beta 100.297(2)
_cell_angle_gamma 90
_cell_formula_units_Z 4
_cell_length_a 10.2449(3)
_cell_length_b 49.4211(16)
_cell_length_c 21.4992(8)
_cell_measurement_reflns_used 1994
_cell_measurement_temperature 100.0(1)
_cell_measurement_theta_max 23.80
_cell_measurement_theta_min 2.23
_cell_measurement_wavelength 0.71073
_cell_volume 10710.0(6)
_computing_cell_refinement 'BRUKER APEX'
_computing_data_collection 'BRUKER APEX'
_computing_molecular_graphics 'Ortep-3 for Windows (Farrugia, 1997)'
_computing_publication_material 'WinGX publication routines (Farrugia, 1999)'
_computing_structure_refinement 'SHELXL-97 (Sheldrick, 2008)'
_computing_structure_solution 'SIR-92 (Altomare, 1994)'
_diffrn_ambient_temperature 100.0(1)
_diffrn_measured_fraction_theta_full 0.998
_diffrn_measured_fraction_theta_max 0.998
_diffrn_measurement_device 'four-circle diffractometer'
_diffrn_measurement_device_type 'BRUKER APPEX-II CCD'
_diffrn_measurement_method 'omega/phi scans'
_diffrn_radiation_monochromator graphite
_diffrn_radiation_probe x-ray
_diffrn_radiation_source 'fine-focus sealed tube'
_diffrn_radiation_type MoK\a
_diffrn_radiation_wavelength 0.71073
_diffrn_reflns_av_R_equivalents 0.1190
_diffrn_reflns_av_unetI/netI 0.1212
_diffrn_reflns_limit_h_max 12
_diffrn_reflns_limit_h_min -12
_diffrn_reflns_limit_k_max 61
_diffrn_reflns_limit_k_min 0
_diffrn_reflns_limit_l_max 26
_diffrn_reflns_limit_l_min 0
_diffrn_reflns_number 95432
_diffrn_reflns_theta_full 26.4
_diffrn_reflns_theta_max 26.4
_diffrn_reflns_theta_min 0.82
_exptl_absorpt_coefficient_mu 1.944
_exptl_absorpt_correction_T_max 0.5658
_exptl_absorpt_correction_T_min 0.4870
_exptl_absorpt_correction_type multi-scan
_exptl_absorpt_process_details 'BRUKER Sadabs'
_exptl_crystal_colour green
_exptl_crystal_density_diffrn 1.61
_exptl_crystal_density_method 'not measured'
_exptl_crystal_description needle
_exptl_crystal_F_000 5196.0
_exptl_crystal_size_max 0.76
_exptl_crystal_size_mid 0.11
_exptl_crystal_size_min 0.06
_refine_diff_density_max 2.621
_refine_diff_density_min -1.104
_refine_diff_density_rms 0.189
_refine_ls_extinction_method none
_refine_ls_goodness_of_fit_ref 1.03
_refine_ls_hydrogen_treatment mixed
_refine_ls_matrix_type full
_refine_ls_number_parameters 1319
_refine_ls_number_reflns 21934
_refine_ls_number_restraints 60
_refine_ls_restrained_S_all 1.029
_refine_ls_R_factor_all 0.1244
_refine_ls_R_factor_gt 0.0632
_refine_ls_shift/su_max 0.014
_refine_ls_shift/su_mean 0
_refine_ls_structure_factor_coef Fsqd
_refine_ls_weighting_details 'calc w=1/[\s^2^(Fo^2^)+(0.0421P)^2^+48.2068P] where P=(Fo^2^+2Fc^2^)/3'
_refine_ls_weighting_scheme calc
_refine_ls_wR_factor_gt 0.1132
_refine_ls_wR_factor_ref 0.141
_reflns_number_gt 13461
_reflns_number_total 21934
_reflns_threshold_expression >2\s(I)
_cod_data_source_file ic501376v_si_001.cif
_cod_data_source_block compound18
_cod_depositor_comments
;
The following automatic conversions were performed:
'_diffrn_radiation_monochromador' tag replaced with
'_diffrn_radiation_monochromator'.

Automatic conversion script
Id: cif_correct_tags 1440 2010-10-19 06:21:57Z saulius 

 Adding full bibliography for 4341078--4341084.cif.
;
_cod_database_code 4341084

loop_
_symmetry_equiv_pos_as_xyz
'x, y, z'
'-x, y+1/2, -z+1/2'
'-x, -y, -z'
'x, -y-1/2, z-1/2'

loop_
_atom_site_label
_atom_site_type_symbol
_atom_site_fract_x
_atom_site_fract_y
_atom_site_fract_z
_atom_site_U_iso_or_equiv
_atom_site_adp_type
_atom_site_occupancy
_atom_site_symmetry_multiplicity
_atom_site_calc_flag
_atom_site_refinement_flags
Mo1 Mo 0.51618(7) 0.858975(15) 0.38076(3) 0.01773(17) Uani 1 1 d .
Mo2 Mo 0.42388(7) 0.849786(15) 0.11799(3) 0.01744(17) Uani 1 1 d .
Mo3 Mo 0.59877(6) 0.938715(14) 0.28073(3) 0.01194(15) Uani 1 1 d .
Mo4 Mo 0.56598(6) 0.770782(14) 0.22282(3) 0.01377(16) Uani 1 1 d .
Au1 Au 0.52612(3) 0.854226(7) 0.250821(15) 0.01490(8) Uani 1 1 d .
P1 P 0.6096(2) 0.89170(4) 0.32180(10) 0.0157(5) Uani 1 1 d .
P2 P 0.5604(2) 0.81765(4) 0.18059(10) 0.0163(5) Uani 1 1 d .
O1 O 0.2302(5) 0.84415(12) 0.3122(3) 0.0289(15) Uani 1 1 d .
O2 O 0.3605(7) 0.90443(14) 0.4355(3) 0.0407(18) Uani 1 1 d .
O3 O 0.2444(6) 0.80094(14) 0.0679(3) 0.0433(19) Uani 1 1 d .
O4 O 0.1729(6) 0.86377(12) 0.1754(3) 0.0293(15) Uani 1 1 d .
C1 C 0.3369(8) 0.85008(17) 0.3360(3) 0.0167(18) Uani 1 1 d .
C2 C 0.4177(8) 0.8878(2) 0.4128(4) 0.026(2) Uani 1 1 d .
C3 C 0.3111(9) 0.8193(2) 0.0873(4) 0.028(2) Uani 1 1 d .
C4 C 0.2685(8) 0.85779(18) 0.1559(4) 0.025(2) Uani 1 1 d .
C5 C 0.6434(8) 0.81873(18) 0.3994(4) 0.023(2) Uani 1 1 d .
H5 H 0.6561 0.807 0.3672 0.028 Uiso 1 1 calc R
C6 C 0.5395(9) 0.81762(19) 0.4343(4) 0.030(2) Uani 1 1 d .
H6 H 0.4703 0.8052 0.4286 0.036 Uiso 1 1 calc R
C7 C 0.5587(9) 0.8389(2) 0.4798(4) 0.031(2) Uani 1 1 d .
H7 H 0.5048 0.8427 0.5092 0.037 Uiso 1 1 calc R
C8 C 0.6741(9) 0.8533(2) 0.4724(4) 0.030(2) Uani 1 1 d .
H8 H 0.7098 0.8681 0.4961 0.036 Uiso 1 1 calc R
C9 C 0.7254(8) 0.84100(18) 0.4226(4) 0.025(2) Uani 1 1 d .
H9 H 0.8006 0.8466 0.4074 0.03 Uiso 1 1 calc R
C10 C 0.4076(8) 0.89250(18) 0.0692(4) 0.023(2) Uani 1 1 d .
H10 H 0.3457 0.9051 0.0777 0.028 Uiso 1 1 calc R
C11 C 0.3871(9) 0.87265(19) 0.0218(4) 0.030(2) Uani 1 1 d .
H11 H 0.3092 0.87 -0.0072 0.036 Uiso 1 1 calc R
C12 C 0.5046(8) 0.85739(19) 0.0255(4) 0.028(2) Uani 1 1 d .
H12 H 0.5173 0.8428 -0.0002 0.033 Uiso 1 1 calc R
C13 C 0.5997(8) 0.86809(18) 0.0753(4) 0.024(2) Uani 1 1 d .
H13 H 0.6861 0.8619 0.0881 0.029 Uiso 1 1 calc R
C14 C 0.5393(8) 0.88982(19) 0.1018(4) 0.026(2) Uani 1 1 d .
H14 H 0.5796 0.9006 0.1352 0.031 Uiso 1 1 calc R
C15 C 0.4032(7) 0.92036(16) 0.2260(4) 0.0195(19) Uani 1 1 d .
H15 H 0.398 0.9027 0.211 0.023 Uiso 1 1 calc R
C16 C 0.4326(7) 0.94323(16) 0.1924(4) 0.0171(18) Uani 1 1 d .
H16 H 0.452 0.9435 0.1518 0.021 Uiso 1 1 calc R
C17 C 0.4271(7) 0.96569(18) 0.2322(4) 0.0223(17) Uani 1 1 d U
H17 H 0.441 0.9836 0.2216 0.027 Uiso 1 1 calc R
C18 C 0.3971(7) 0.95686(17) 0.2908(4) 0.0201(17) Uani 1 1 d U
H18 H 0.3887 0.9676 0.3254 0.024 Uiso 1 1 calc R
C19 C 0.3828(7) 0.92872(18) 0.2863(4) 0.021(2) Uani 1 1 d .
H19 H 0.363 0.9174 0.3179 0.026 Uiso 1 1 calc R
C20 C 0.4327(8) 0.75480(18) 0.2905(4) 0.024(2) Uani 1 1 d .
H20 H 0.4684 0.7454 0.327 0.029 Uiso 1 1 calc R
C21 C 0.4124(8) 0.78304(17) 0.2859(4) 0.023(2) Uani 1 1 d .
H21 H 0.4324 0.7957 0.3181 0.027 Uiso 1 1 calc R
C22 C 0.3549(7) 0.78806(19) 0.2217(4) 0.0241(17) Uani 1 1 d U
H22 H 0.3306 0.805 0.2047 0.029 Uiso 1 1 calc R
C23 C 0.3400(8) 0.76351(18) 0.1875(4) 0.0253(16) Uani 1 1 d U
H23 H 0.3042 0.7614 0.1449 0.03 Uiso 1 1 calc R
C24 C 0.3892(8) 0.74324(19) 0.2298(4) 0.0261(17) Uani 1 1 d U
H24 H 0.3931 0.725 0.22 0.031 Uiso 1 1 calc R
C25 C 0.7007(7) 0.97878(16) 0.3169(3) 0.0118(13) Uani 1 1 d U
H25 H 0.661 0.9945 0.3282 0.014 Uiso 1 1 calc R
C26 C 0.7364(7) 0.95835(16) 0.3642(4) 0.0129(13) Uani 1 1 d U
C27 C 0.8070(7) 0.93586(15) 0.3434(3) 0.0114(14) Uani 1 1 d U
H27 H 0.8385 0.9226 0.373 0.014 Uiso 1 1 calc R
C28 C 0.8316(7) 0.93250(16) 0.2818(4) 0.0138(17) Uani 1 1 d .
C29 C 0.7739(7) 0.95155(16) 0.2354(4) 0.0132(17) Uani 1 1 d .
H29 H 0.7698 0.9478 0.1927 0.016 Uiso 1 1 calc R
C30 C 0.7224(6) 0.97625(16) 0.2543(3) 0.0109(14) Uani 1 1 d U
C31 C 0.7297(8) 0.96309(18) 0.4334(4) 0.0197(19) Uani 1 1 d .
C32 C 0.8469(10) 0.9803(2) 0.4621(4) 0.042(3) Uani 1 1 d .
H32A H 0.9277 0.9711 0.4588 0.062 Uiso 1 1 calc R
H32B H 0.8438 0.9837 0.5058 0.062 Uiso 1 1 calc R
H32C H 0.8435 0.9973 0.4399 0.062 Uiso 1 1 calc R
C33 C 0.6021(10) 0.9768(3) 0.4417(4) 0.060(4) Uani 1 1 d .
H33A H 0.596 0.9941 0.4212 0.09 Uiso 1 1 calc R
H33B H 0.6012 0.9792 0.4859 0.09 Uiso 1 1 calc R
H33C H 0.5281 0.9658 0.4231 0.09 Uiso 1 1 calc R
C34 C 0.7372(10) 0.9361(2) 0.4700(4) 0.039(3) Uani 1 1 d .
H34A H 0.6692 0.9241 0.4495 0.058 Uiso 1 1 calc R
H34B H 0.7245 0.9395 0.5125 0.058 Uiso 1 1 calc R
H34C H 0.8225 0.928 0.4708 0.058 Uiso 1 1 calc R
C35 C 0.9277(7) 0.91116(16) 0.2628(4) 0.0184(19) Uani 1 1 d .
C36 C 1.0383(7) 0.92753(17) 0.2385(4) 0.021(2) Uani 1 1 d .
H36A H 1.0999 0.9152 0.2246 0.031 Uiso 1 1 calc R
H36B H 1.0843 0.9386 0.2721 0.031 Uiso 1 1 calc R
H36C H 0.9991 0.9388 0.2038 0.031 Uiso 1 1 calc R
C37 C 0.9945(8) 0.89399(17) 0.3186(4) 0.023(2) Uani 1 1 d .
H37A H 0.9289 0.8831 0.3337 0.035 Uiso 1 1 calc R
H37B H 1.0368 0.9056 0.352 0.035 Uiso 1 1 calc R
H37C H 1.0596 0.8824 0.3053 0.035 Uiso 1 1 calc R
C38 C 0.8599(8) 0.89285(17) 0.2090(4) 0.021(2) Uani 1 1 d .
H38A H 0.924 0.8807 0.1969 0.032 Uiso 1 1 calc R
H38B H 0.8223 0.9038 0.1733 0.032 Uiso 1 1 calc R
H38C H 0.7908 0.8826 0.2229 0.032 Uiso 1 1 calc R
C39 C 0.7042(8) 1.00017(16) 0.2074(4) 0.0162(18) Uani 1 1 d .
C40 C 0.6362(8) 0.99237(17) 0.1404(4) 0.022(2) Uani 1 1 d .
H40A H 0.5428 0.9901 0.1395 0.034 Uiso 1 1 calc R
H40B H 0.6733 0.9757 0.1284 0.034 Uiso 1 1 calc R
H40C H 0.6499 1.0064 0.1114 0.034 Uiso 1 1 calc R
C41 C 0.8474(7) 1.00877(17) 0.2035(4) 0.0192(19) Uani 1 1 d .
H41A H 0.8452 1.0243 0.1766 0.029 Uiso 1 1 calc R
H41B H 0.8918 0.9942 0.1865 0.029 Uiso 1 1 calc R
H41C H 0.8941 1.0132 0.245 0.029 Uiso 1 1 calc R
C42 C 0.6343(8) 1.02410(16) 0.2306(4) 0.0203(19) Uani 1 1 d .
H42A H 0.6279 1.0385 0.2003 0.03 Uiso 1 1 calc R
H42B H 0.6837 1.0302 0.2703 0.03 Uiso 1 1 calc R
H42C H 0.5469 1.0188 0.236 0.03 Uiso 1 1 calc R
C43 C 0.7750(7) 0.76081(16) 0.2794(4) 0.0167(18) Uani 1 1 d .
H43 H 0.7982 0.7662 0.3213 0.02 Uiso 1 1 calc R
C44 C 0.7093(7) 0.73548(16) 0.2643(4) 0.0180(19) Uani 1 1 d .
C45 C 0.6548(7) 0.73047(16) 0.2009(4) 0.0154(18) Uani 1 1 d .
H45 H 0.6122 0.714 0.1911 0.018 Uiso 1 1 calc R
C46 C 0.6599(8) 0.74886(17) 0.1501(4) 0.0178(18) Uani 1 1 d .
C47 C 0.7413(7) 0.77183(16) 0.1675(4) 0.0156(18) Uani 1 1 d .
H47 H 0.7539 0.7838 0.1358 0.019 Uiso 1 1 calc R
C48 C 0.8048(7) 0.77761(16) 0.2304(4) 0.0147(18) Uani 1 1 d .
C49 C 0.7195(8) 0.71382(18) 0.3153(4) 0.027(2) Uani 1 1 d .
C50 C 0.8472(9) 0.69817(19) 0.3089(5) 0.039(3) Uani 1 1 d .
H50A H 0.84 0.6915 0.2664 0.059 Uiso 1 1 calc R
H50B H 0.8585 0.6832 0.3378 0.059 Uiso 1 1 calc R
H50C H 0.9222 0.7101 0.3184 0.059 Uiso 1 1 calc R
C51 C 0.6038(9) 0.69348(18) 0.3052(5) 0.033(2) Uani 1 1 d .
H51A H 0.5235 0.7025 0.3104 0.049 Uiso 1 1 calc R
H51B H 0.6222 0.6791 0.3355 0.049 Uiso 1 1 calc R
H51C H 0.5935 0.6861 0.2632 0.049 Uiso 1 1 calc R
C52 C 0.7344(11) 0.7254(2) 0.3823(4) 0.047(3) Uani 1 1 d .
H52A H 0.815 0.7357 0.3917 0.071 Uiso 1 1 calc R
H52B H 0.7371 0.7109 0.4121 0.071 Uiso 1 1 calc R
H52C H 0.6602 0.737 0.385 0.071 Uiso 1 1 calc R
C53 C 0.6153(8) 0.74084(18) 0.0810(4) 0.022(2) Uani 1 1 d .
C54 C 0.7325(9) 0.7276(2) 0.0573(5) 0.042(3) Uani 1 1 d .
H54A H 0.8057 0.74 0.0622 0.064 Uiso 1 1 calc R
H54B H 0.7066 0.7229 0.0134 0.064 Uiso 1 1 calc R
H54C H 0.7585 0.7115 0.0813 0.064 Uiso 1 1 calc R
C55 C 0.5701(11) 0.7657(2) 0.0405(4) 0.047(3) Uani 1 1 d .
H55A H 0.5 0.7746 0.0568 0.07 Uiso 1 1 calc R
H55B H 0.5384 0.7601 -0.0023 0.07 Uiso 1 1 calc R
H55C H 0.6434 0.7779 0.0417 0.07 Uiso 1 1 calc R
C56 C 0.4990(9) 0.7212(2) 0.0732(5) 0.047(3) Uani 1 1 d .
H56A H 0.5266 0.7046 0.0951 0.07 Uiso 1 1 calc R
H56B H 0.4695 0.7174 0.0291 0.07 Uiso 1 1 calc R
H56C H 0.4276 0.729 0.0905 0.07 Uiso 1 1 calc R
C57 C 0.9143(8) 0.79908(17) 0.2470(4) 0.021(2) Uani 1 1 d .
C58 C 0.9475(8) 0.81367(19) 0.1888(4) 0.029(2) Uani 1 1 d .
H58A H 0.8717 0.8238 0.1687 0.044 Uiso 1 1 calc R
H58B H 0.9709 0.8006 0.1597 0.044 Uiso 1 1 calc R
H58C H 1.0208 0.8257 0.2017 0.044 Uiso 1 1 calc R
C59 C 1.0411(7) 0.78275(18) 0.2765(4) 0.026(2) Uani 1 1 d .
H59A H 1.1151 0.7949 0.2866 0.038 Uiso 1 1 calc R
H59B H 1.0599 0.7695 0.2468 0.038 Uiso 1 1 calc R
H59C H 1.0263 0.7739 0.3144 0.038 Uiso 1 1 calc R
C60 C 0.8857(8) 0.81926(18) 0.2965(4) 0.026(2) Uani 1 1 d .
H60A H 0.8104 0.8301 0.2789 0.039 Uiso 1 1 calc R
H60B H 0.9616 0.8307 0.309 0.039 Uiso 1 1 calc R
H60C H 0.867 0.8097 0.3327 0.039 Uiso 1 1 calc R
B1 B 0.8876(9) 0.09774(18) 1.1435(4) 0.013(2) Uani 1 1 d .
C61 C 0.9037(7) 0.12822(16) 1.1133(3) 0.0123(17) Uani 1 1 d .
C62 C 0.9928(7) 0.13473(16) 1.0740(3) 0.0142(18) Uani 1 1 d .
H62 H 1.0521 0.1215 1.0659 0.017 Uiso 1 1 calc R
C63 C 0.9983(8) 0.15993(18) 1.0459(4) 0.023(2) Uani 1 1 d .
C64 C 0.9175(8) 0.18067(17) 1.0589(4) 0.021(2) Uani 1 1 d .
H64 H 0.9216 0.1977 1.0408 0.026 Uiso 1 1 calc R
C65 C 0.8306(8) 0.17555(17) 1.0995(4) 0.0196(19) Uani 1 1 d .
C66 C 0.8238(7) 0.15004(16) 1.1262(4) 0.0168(18) Uani 1 1 d .
H66 H 0.7643 0.1473 1.1537 0.02 Uiso 1 1 calc R
C67 C 1.0953(9) 0.1644(2) 1.0021(4) 0.029(2) Uani 1 1 d .
F1 F 1.2209(5) 0.15941(11) 1.0299(3) 0.0388(14) Uani 1 1 d .
F2 F 1.0954(5) 0.18981(11) 0.9801(3) 0.0380(14) Uani 1 1 d .
F3 F 1.0715(6) 0.14794(12) 0.9515(2) 0.0447(16) Uani 1 1 d .
C68 C 0.7416(9) 0.19760(19) 1.1150(5) 0.030(2) Uani 1 1 d .
F4 F 0.6197(5) 0.19577(13) 1.0830(3) 0.0583(19) Uani 1 1 d .
F5 F 0.7266(6) 0.19724(13) 1.1756(3) 0.0537(18) Uani 1 1 d .
F6 F 0.7845(7) 0.22215(12) 1.1056(4) 0.093(3) Uani 1 1 d .
C71 C 0.9465(7) 0.09878(15) 1.2196(4) 0.0133(14) Uani 1 1 d U
C72 C 1.0541(7) 0.11503(16) 1.2467(4) 0.0135(15) Uani 1 1 d U
H72 H 1.0912 0.1264 1.22 0.016 Uiso 1 1 calc R
C73 C 1.1081(7) 0.11530(17) 1.3098(4) 0.0175(18) Uani 1 1 d .
C74 C 1.0542(8) 0.09876(17) 1.3517(4) 0.022(2) Uani 1 1 d .
H74 H 1.0891 0.0988 1.3947 0.026 Uiso 1 1 calc R
C75 C 0.9498(8) 0.08261(16) 1.3281(4) 0.0181(19) Uani 1 1 d .
C76 C 0.8952(7) 0.08265(16) 1.2634(4) 0.0154(15) Uani 1 1 d U
H76 H 0.8225 0.0716 1.249 0.018 Uiso 1 1 calc R
C77 C 1.2236(8) 0.13257(19) 1.3366(4) 0.027(2) Uani 1 1 d .
F7 F 1.2696(5) 0.14718(12) 1.2933(2) 0.0417(15) Uani 1 1 d .
F8 F 1.1946(5) 0.15032(11) 1.3795(3) 0.0409(15) Uani 1 1 d .
F9 F 1.3267(5) 0.11847(12) 1.3678(3) 0.0452(16) Uani 1 1 d .
C78 C 0.8866(9) 0.0650(2) 1.3715(4) 0.031(2) Uani 1 1 d .
F10 F 0.8856(5) 0.03883(11) 1.3548(2) 0.0409(14) Uani 1 1 d .
F11 F 0.9505(6) 0.06582(12) 1.4309(2) 0.0448(16) Uani 1 1 d .
F12 F 0.7603(5) 0.07136(13) 1.3713(3) 0.0486(17) Uani 1 1 d .
C81 C 0.9708(7) 0.07570(16) 1.1093(4) 0.0141(17) Uani 1 1 d .
C82 C 1.0570(7) 0.05627(15) 1.1414(4) 0.0139(17) Uani 1 1 d .
H82 H 1.0734 0.0566 1.1854 0.017 Uiso 1 1 calc R
C83 C 1.1195(7) 0.03652(16) 1.1113(4) 0.0137(17) Uani 1 1 d .
C84 C 1.1022(7) 0.03619(17) 1.0456(4) 0.0186(19) Uani 1 1 d .
H84 H 1.1465 0.0236 1.0249 0.022 Uiso 1 1 calc R
C85 C 1.0179(7) 0.05492(17) 1.0116(4) 0.0165(18) Uani 1 1 d .
C86 C 0.9565(7) 0.07442(16) 1.0430(4) 0.0150(18) Uani 1 1 d .
H86 H 0.9033 0.0873 1.0191 0.018 Uiso 1 1 calc R
C87 C 1.2097(8) 0.01702(17) 1.1500(4) 0.021(2) Uani 1 1 d .
F13 F 1.1508(5) 0.00247(10) 1.1889(2) 0.0302(13) Uani 1 1 d .
F14 F 1.2626(5) -0.00087(11) 1.1145(3) 0.0430(15) Uani 1 1 d .
F15 F 1.3126(5) 0.02940(11) 1.1859(3) 0.0508(17) Uani 1 1 d .
C88 C 1.0007(9) 0.05590(19) 0.9409(4) 0.026(2) Uani 1 1 d .
F16 F 0.8742(6) 0.05950(14) 0.9140(2) 0.0569(19) Uani 1 1 d .
F17 F 1.0655(8) 0.07626(15) 0.9215(3) 0.078(2) Uani 1 1 d .
F18 F 1.0412(6) 0.03406(13) 0.9158(3) 0.062(2) Uani 1 1 d .
C91 C 0.7273(7) 0.08946(16) 1.1291(4) 0.0155(18) Uani 1 1 d .
C92 C 0.6720(7) 0.07217(16) 1.0799(4) 0.0148(18) Uani 1 1 d .
H92 H 0.7276 0.0636 1.0563 0.018 Uiso 1 1 calc R
C93 C 0.5348(8) 0.06746(16) 1.0652(4) 0.0170(18) Uani 1 1 d .
C94 C 0.4510(8) 0.07936(16) 1.1008(4) 0.0180(19) Uani 1 1 d .
H94 H 0.36 0.0763 1.0911 0.022 Uiso 1 1 calc R
C95 C 0.5032(8) 0.09572(17) 1.1505(4) 0.0176(18) Uani 1 1 d .
C96 C 0.6391(7) 0.10037(16) 1.1653(4) 0.0153(18) Uani 1 1 d .
H96 H 0.6724 0.111 1.2002 0.018 Uiso 1 1 calc R
C97 C 0.4775(8) 0.04899(19) 1.0124(4) 0.023(2) Uani 1 1 d .
F19 F 0.3747(5) 0.06078(11) 0.9730(2) 0.0350(13) Uani 1 1 d .
F20 F 0.4287(5) 0.02610(10) 1.0318(2) 0.0286(12) Uani 1 1 d .
F21 F 0.5646(5) 0.04221(11) 0.9756(2) 0.0378(14) Uani 1 1 d .
C98 C 0.4144(8) 0.10825(19) 1.1913(4) 0.027(2) Uani 1 1 d .
F22 F 0.3727(9) 0.09078(13) 1.2287(4) 0.092(3) Uani 1 1 d .
F23 F 0.3067(6) 0.11859(18) 1.1569(3) 0.087(3) Uani 1 1 d .
F24 F 0.4675(6) 0.12829(15) 1.2251(4) 0.082(3) Uani 1 1 d .
O10 O 0.7888(6) 0.18342(13) 0.3329(3) 0.0360(17) Uani 1 1 d .
C001 C 0.7576(12) 0.1557(2) 0.3357(6) 0.057(3) Uani 1 1 d .
H00A H 0.8286 0.1464 0.3634 0.068 Uiso 1 1 calc R
H00B H 0.7492 0.1478 0.2938 0.068 Uiso 1 1 calc R
C011 C 0.6321(10) 0.1523(2) 0.3594(5) 0.049(3) Uani 1 1 d .
H01A H 0.6362 0.1623 0.3979 0.074 Uiso 1 1 calc R
H01B H 0.6187 0.1335 0.3674 0.074 Uiso 1 1 calc R
H01C H 0.5598 0.1588 0.3284 0.074 Uiso 1 1 calc R
C002 C 0.9209(10) 0.1881(2) 0.3226(6) 0.057(3) Uani 1 1 d .
H00C H 0.9343 0.1786 0.2847 0.069 Uiso 1 1 calc R
H00D H 0.9837 0.181 0.3579 0.069 Uiso 1 1 calc R
C012 C 0.9450(9) 0.2172(2) 0.3155(5) 0.045(3) Uani 1 1 d .
H01D H 0.8871 0.2239 0.2787 0.068 Uiso 1 1 calc R
H01E H 1.0356 0.22 0.311 0.068 Uiso 1 1 calc R
H01F H 0.9281 0.2266 0.3523 0.068 Uiso 1 1 calc R
O20 O 0.2732(7) 0.00387(14) 0.3819(3) 0.0402(18) Uani 1 1 d .
C003 C 0.1525(10) -0.0113(2) 0.3723(5) 0.044(3) Uani 1 1 d .
H00E H 0.1256 -0.0157 0.3278 0.053 Uiso 1 1 calc R
H00F H 0.0824 -0.0009 0.3857 0.053 Uiso 1 1 calc R
C013 C 0.1774(10) -0.0370(2) 0.4108(5) 0.046(3) Uani 1 1 d .
H01G H 0.2412 -0.0479 0.3946 0.069 Uiso 1 1 calc R
H01H H 0.0959 -0.0468 0.4081 0.069 Uiso 1 1 calc R
H01I H 0.211 -0.0324 0.4541 0.069 Uiso 1 1 calc R
C004 C 0.2582(12) 0.0295(2) 0.3520(5) 0.049(3) Uani 1 1 d .
H00G H 0.196 0.0403 0.3705 0.058 Uiso 1 1 calc R
H00H H 0.2221 0.0271 0.3074 0.058 Uiso 1 1 calc R
C014 C 0.3867(12) 0.0439(2) 0.3589(5) 0.058(3) Uani 1 1 d .
H01J H 0.4244 0.0455 0.4029 0.087 Uiso 1 1 calc R
H01K H 0.3729 0.0616 0.3406 0.087 Uiso 1 1 calc R
H01L H 0.4461 0.0339 0.3377 0.087 Uiso 1 1 calc R
O30 O 0.9207(10) 0.1708(2) 0.5151(5) 0.090(3) Uani 1 1 d .
C005 C 0.8675(9) 0.1451(2) 0.5320(5) 0.038(3) Uani 1 1 d .
H00I H 0.7738 0.1442 0.514 0.046 Uiso 1 1 calc R
H00J H 0.8764 0.144 0.5776 0.046 Uiso 1 1 calc R
C015 C 0.9374(12) 0.1218(3) 0.5089(5) 0.063(4) Uani 1 1 d .
H01M H 0.92 0.1216 0.4635 0.094 Uiso 1 1 calc R
H01N H 0.9062 0.1052 0.5244 0.094 Uiso 1 1 calc R
H01O H 1.0311 0.1235 0.5238 0.094 Uiso 1 1 calc R
C006 C 0.8518(15) 0.1951(3) 0.5328(6) 0.078(4) Uani 1 1 d .
H00K H 0.8502 0.1945 0.5778 0.094 Uiso 1 1 calc R
H00L H 0.7607 0.1949 0.5106 0.094 Uiso 1 1 calc R
C016 C 0.925(3) 0.2247(5) 0.5159(10) 0.187(11) Uani 1 1 d .
H2 H 0.688(7) 0.8252(15) 0.179(3) 0.01(2) Uiso 1 1 d .
H1 H 0.747(7) 0.8868(15) 0.333(3) 0.02(2) Uiso 1 1 d .

loop_
_atom_site_aniso_label
_atom_site_aniso_U_11
_atom_site_aniso_U_22
_atom_site_aniso_U_33
_atom_site_aniso_U_23
_atom_site_aniso_U_13
_atom_site_aniso_U_12
Mo1 0.0186(4) 0.0175(4) 0.0178(4) 0.0025(3) 0.0052(3) 0.0009(3)
Mo2 0.0158(4) 0.0168(4) 0.0188(4) 0.0017(3) 0.0006(3) 0.0004(3)
Mo3 0.0090(3) 0.0107(4) 0.0161(4) 0.0008(3) 0.0022(3) -0.0001(3)
Mo4 0.0124(3) 0.0113(4) 0.0184(4) 0.0001(3) 0.0049(3) -0.0006(3)
Au1 0.01474(15) 0.01424(18) 0.01602(16) 0.00086(14) 0.00355(12) 0.00081(13)
P1 0.0148(11) 0.0138(13) 0.0188(11) 0.0007(9) 0.0039(9) -0.0010(9)
P2 0.0151(11) 0.0154(13) 0.0187(11) 0.0004(9) 0.0040(9) 0.0008(9)
O1 0.016(3) 0.030(4) 0.040(4) -0.004(3) 0.004(3) -0.003(3)
O2 0.056(5) 0.032(5) 0.039(4) -0.004(3) 0.020(4) 0.013(4)
O3 0.039(4) 0.035(5) 0.048(5) 0.006(4) -0.013(3) -0.014(3)
O4 0.024(3) 0.022(4) 0.042(4) 0.002(3) 0.007(3) 0.003(3)
C1 0.026(5) 0.018(5) 0.010(4) 0.003(3) 0.012(3) 0.005(4)
C2 0.021(5) 0.033(6) 0.024(5) 0.005(4) 0.007(4) -0.001(4)
C3 0.023(5) 0.036(6) 0.024(5) 0.005(4) 0.000(4) -0.003(4)
C4 0.024(5) 0.021(6) 0.031(5) 0.003(4) 0.006(4) 0.006(4)
C5 0.027(5) 0.021(5) 0.025(5) 0.001(4) 0.009(4) 0.000(4)
C6 0.030(5) 0.022(6) 0.041(6) 0.016(5) 0.013(4) 0.003(4)
C7 0.042(6) 0.040(7) 0.013(5) 0.009(4) 0.008(4) 0.016(5)
C8 0.035(5) 0.039(6) 0.015(5) 0.005(4) 0.001(4) -0.005(5)
C9 0.019(4) 0.033(6) 0.022(5) 0.008(4) 0.000(4) 0.000(4)
C10 0.022(5) 0.019(5) 0.029(5) 0.000(4) 0.006(4) 0.001(4)
C11 0.031(5) 0.034(6) 0.027(5) 0.009(5) 0.007(4) -0.007(4)
C12 0.031(5) 0.031(6) 0.024(5) 0.003(4) 0.012(4) -0.001(4)
C13 0.018(4) 0.029(6) 0.027(5) 0.006(4) 0.009(4) 0.005(4)
C14 0.019(5) 0.031(6) 0.027(5) 0.007(4) 0.001(4) 0.001(4)
C15 0.016(4) 0.005(5) 0.034(5) 0.002(4) -0.004(4) -0.003(3)
C16 0.010(4) 0.017(5) 0.023(5) -0.002(4) -0.001(3) -0.004(3)
C17 0.009(3) 0.023(4) 0.032(4) 0.001(3) -0.005(3) 0.007(3)
C18 0.009(3) 0.020(4) 0.029(4) -0.004(3) -0.003(3) 0.005(3)
C19 0.007(4) 0.032(6) 0.025(5) 0.003(4) 0.001(3) 0.000(4)
C20 0.017(4) 0.024(6) 0.035(5) 0.006(4) 0.014(4) 0.001(4)
C21 0.020(5) 0.010(5) 0.041(6) -0.005(4) 0.013(4) -0.006(4)
C22 0.007(3) 0.028(4) 0.039(4) 0.003(3) 0.009(3) -0.004(3)
C23 0.011(3) 0.031(4) 0.035(4) 0.001(3) 0.009(3) -0.009(3)
C24 0.018(4) 0.028(4) 0.036(4) 0.000(3) 0.014(3) -0.008(3)
C25 0.005(3) 0.012(3) 0.019(3) -0.006(2) 0.003(2) -0.002(2)
C26 0.008(3) 0.014(3) 0.017(3) -0.004(2) 0.002(2) -0.004(2)
C27 0.008(3) 0.011(3) 0.014(3) 0.003(3) -0.001(3) -0.005(2)
C28 0.010(4) 0.012(5) 0.020(4) -0.001(3) 0.004(3) -0.008(3)
C29 0.013(4) 0.015(5) 0.012(4) 0.001(3) 0.003(3) 0.001(3)
C30 0.002(3) 0.013(4) 0.017(3) -0.002(3) -0.002(3) -0.003(3)
C31 0.014(4) 0.025(5) 0.019(4) -0.003(4) -0.001(3) 0.004(4)
C32 0.066(7) 0.039(7) 0.021(5) -0.014(5) 0.010(5) -0.022(6)
C33 0.052(7) 0.115(11) 0.015(5) -0.005(6) 0.012(5) 0.042(7)
C34 0.063(7) 0.039(7) 0.016(5) 0.003(5) 0.010(5) -0.019(5)
C35 0.010(4) 0.012(5) 0.033(5) -0.007(4) 0.004(3) 0.002(3)
C36 0.012(4) 0.017(5) 0.034(5) -0.001(4) 0.004(4) 0.001(3)
C37 0.018(5) 0.018(5) 0.031(5) 0.002(4) -0.002(4) 0.005(3)
C38 0.012(4) 0.025(5) 0.030(5) -0.008(4) 0.009(4) 0.002(3)
C39 0.023(4) 0.009(5) 0.016(4) 0.004(3) 0.003(3) -0.002(3)
C40 0.025(5) 0.019(5) 0.020(5) 0.002(4) -0.002(4) 0.004(4)
C41 0.017(4) 0.014(5) 0.028(5) 0.002(4) 0.007(4) 0.002(3)
C42 0.020(4) 0.011(5) 0.030(5) 0.012(4) 0.005(4) -0.003(4)
C43 0.020(4) 0.018(5) 0.013(4) -0.001(4) 0.003(3) 0.007(3)
C44 0.017(4) 0.008(5) 0.031(5) 0.005(4) 0.009(4) -0.003(3)
C45 0.013(4) 0.010(5) 0.022(5) -0.002(4) 0.000(3) 0.002(3)
C46 0.018(4) 0.018(5) 0.018(4) -0.002(4) 0.005(3) 0.008(4)
C47 0.010(4) 0.015(5) 0.024(5) 0.008(4) 0.010(3) 0.002(3)
C48 0.012(4) 0.011(5) 0.021(4) -0.008(4) 0.001(3) 0.001(3)
C49 0.028(5) 0.020(6) 0.031(5) 0.010(4) 0.003(4) 0.001(4)
C50 0.033(6) 0.025(6) 0.056(7) 0.015(5) -0.001(5) 0.005(4)
C51 0.034(5) 0.017(6) 0.053(7) 0.016(5) 0.023(5) 0.001(4)
C52 0.070(8) 0.041(7) 0.032(6) 0.009(5) 0.014(6) -0.006(6)
C53 0.024(5) 0.024(5) 0.018(5) -0.008(4) 0.004(4) -0.002(4)
C54 0.033(6) 0.060(8) 0.036(6) -0.023(5) 0.012(5) 0.002(5)
C55 0.074(8) 0.043(7) 0.018(5) -0.002(5) -0.008(5) 0.005(6)
C56 0.033(6) 0.071(9) 0.037(6) -0.031(6) 0.008(5) -0.015(6)
C57 0.016(4) 0.019(5) 0.029(5) -0.006(4) 0.005(4) 0.002(4)
C58 0.027(5) 0.026(6) 0.036(6) -0.003(4) 0.009(4) -0.009(4)
C59 0.014(4) 0.024(6) 0.041(6) 0.001(4) 0.010(4) 0.000(4)
C60 0.018(4) 0.023(6) 0.038(6) -0.002(4) 0.009(4) -0.001(4)
B1 0.018(5) 0.003(5) 0.019(5) -0.001(4) 0.002(4) -0.002(4)
C61 0.010(4) 0.010(5) 0.015(4) -0.005(3) -0.003(3) -0.002(3)
C62 0.013(4) 0.013(5) 0.015(4) -0.002(3) 0.000(3) 0.003(3)
C63 0.023(5) 0.022(5) 0.023(5) -0.001(4) 0.005(4) -0.008(4)
C64 0.023(5) 0.014(5) 0.024(5) 0.001(4) -0.003(4) 0.000(4)
C65 0.019(4) 0.014(5) 0.024(5) -0.002(4) 0.002(4) 0.003(4)
C66 0.017(4) 0.018(5) 0.017(4) 0.002(4) 0.006(3) -0.003(3)
C67 0.027(5) 0.029(6) 0.033(6) 0.003(5) 0.013(4) -0.005(4)
F1 0.030(3) 0.045(4) 0.048(4) 0.005(3) 0.023(3) 0.004(3)
F2 0.050(4) 0.027(3) 0.044(3) 0.010(3) 0.027(3) -0.006(3)
F3 0.065(4) 0.048(4) 0.030(3) -0.017(3) 0.032(3) -0.022(3)
C68 0.025(5) 0.016(6) 0.051(7) 0.005(5) 0.014(5) 0.006(4)
F4 0.036(3) 0.072(5) 0.061(4) -0.018(4) -0.006(3) 0.036(3)
F5 0.062(4) 0.055(4) 0.046(4) -0.007(3) 0.016(3) 0.035(3)
F6 0.090(6) 0.015(4) 0.201(9) 0.007(5) 0.097(6) 0.009(3)
C71 0.009(3) 0.010(3) 0.022(3) 0.000(3) 0.004(2) 0.007(2)
C72 0.008(3) 0.010(4) 0.024(4) 0.000(3) 0.007(3) 0.006(2)
C73 0.016(4) 0.015(5) 0.021(5) -0.002(4) 0.003(3) 0.004(3)
C74 0.023(5) 0.025(6) 0.016(5) -0.004(4) 0.001(4) 0.003(4)
C75 0.021(4) 0.011(5) 0.023(5) 0.002(4) 0.007(4) -0.005(3)
C76 0.012(3) 0.012(4) 0.022(4) -0.002(3) 0.002(3) 0.001(3)
C77 0.025(5) 0.026(6) 0.030(5) -0.010(4) 0.008(4) -0.008(4)
F7 0.037(3) 0.056(4) 0.029(3) 0.003(3) -0.003(2) -0.032(3)
F8 0.033(3) 0.045(4) 0.047(3) -0.029(3) 0.012(3) -0.014(3)
F9 0.017(3) 0.044(4) 0.066(4) 0.003(3) -0.016(3) -0.003(3)
C78 0.035(6) 0.032(6) 0.024(5) -0.002(4) -0.001(4) -0.001(5)
F10 0.057(4) 0.028(4) 0.038(3) 0.007(3) 0.009(3) -0.014(3)
F11 0.063(4) 0.055(4) 0.015(3) 0.008(3) 0.002(3) -0.025(3)
F12 0.035(3) 0.065(5) 0.053(4) 0.026(3) 0.025(3) 0.006(3)
C81 0.012(4) 0.010(5) 0.021(4) 0.000(3) 0.003(3) -0.001(3)
C82 0.013(4) 0.011(5) 0.016(4) 0.003(3) -0.003(3) -0.002(3)
C83 0.011(4) 0.010(5) 0.021(4) 0.005(3) 0.006(3) -0.003(3)
C84 0.013(4) 0.019(5) 0.026(5) -0.001(4) 0.007(3) -0.002(3)
C85 0.016(4) 0.019(5) 0.017(4) -0.001(4) 0.009(3) -0.007(3)
C86 0.009(4) 0.010(5) 0.027(5) 0.003(4) 0.006(3) -0.002(3)
C87 0.013(4) 0.017(5) 0.034(5) 0.007(4) 0.004(4) 0.007(4)
F13 0.024(3) 0.033(3) 0.035(3) 0.017(3) 0.011(2) 0.007(2)
F14 0.055(4) 0.037(4) 0.041(3) 0.014(3) 0.019(3) 0.035(3)
F15 0.023(3) 0.033(4) 0.085(5) 0.020(3) -0.020(3) 0.002(3)
C88 0.032(5) 0.029(6) 0.019(5) 0.001(4) 0.007(4) 0.008(4)
F16 0.042(4) 0.100(6) 0.025(3) -0.009(3) -0.005(3) 0.021(4)
F17 0.116(6) 0.096(6) 0.022(3) 0.005(4) 0.017(4) -0.054(5)
F18 0.087(5) 0.073(5) 0.023(3) -0.019(3) 0.001(3) 0.051(4)
C91 0.017(4) 0.013(5) 0.016(4) 0.005(3) 0.001(3) -0.002(3)
C92 0.016(4) 0.015(5) 0.016(4) -0.001(3) 0.011(3) -0.004(3)
C93 0.022(4) 0.008(5) 0.020(4) 0.007(3) 0.001(3) -0.007(3)
C94 0.014(4) 0.020(5) 0.020(4) 0.002(4) 0.005(3) -0.010(3)
C95 0.018(4) 0.016(5) 0.019(4) -0.002(4) 0.007(3) -0.001(4)
C96 0.019(4) 0.012(5) 0.015(4) -0.003(3) 0.002(3) -0.002(3)
C97 0.017(4) 0.033(6) 0.020(5) -0.002(4) 0.002(4) -0.007(4)
F19 0.037(3) 0.034(3) 0.025(3) -0.001(2) -0.017(2) -0.010(3)
F20 0.036(3) 0.015(3) 0.032(3) 0.004(2) -0.001(2) -0.008(2)
F21 0.027(3) 0.052(4) 0.035(3) -0.026(3) 0.008(2) -0.021(3)
C98 0.017(5) 0.030(6) 0.034(6) 0.000(5) 0.001(4) -0.002(4)
F22 0.165(8) 0.039(4) 0.107(6) 0.021(4) 0.121(6) 0.026(5)
F23 0.047(4) 0.156(8) 0.057(5) -0.022(5) 0.005(3) 0.052(5)
F24 0.040(4) 0.075(5) 0.142(7) -0.075(5) 0.048(4) -0.019(4)
O10 0.024(4) 0.031(4) 0.053(5) 0.005(3) 0.008(3) -0.002(3)
C001 0.066(8) 0.036(8) 0.078(9) 0.012(6) 0.039(7) 0.003(6)
C011 0.035(6) 0.053(8) 0.061(8) 0.002(6) 0.010(5) -0.005(5)
C002 0.032(6) 0.061(9) 0.082(9) 0.012(7) 0.018(6) 0.005(6)
C012 0.020(5) 0.040(7) 0.075(8) -0.002(6) 0.005(5) -0.008(5)
O20 0.046(4) 0.042(5) 0.033(4) -0.009(3) 0.007(3) 0.013(4)
C003 0.040(6) 0.043(7) 0.048(7) -0.022(6) 0.008(5) 0.004(5)
C013 0.049(7) 0.035(7) 0.057(7) -0.012(6) 0.020(6) 0.008(5)
C004 0.087(9) 0.024(7) 0.036(6) 0.006(5) 0.015(6) 0.015(6)
C014 0.092(10) 0.044(8) 0.047(7) 0.012(6) 0.040(7) 0.013(7)
O30 0.095(8) 0.098(9) 0.088(8) -0.023(6) 0.045(6) -0.013(6)
C005 0.033(6) 0.040(7) 0.040(6) 0.008(5) 0.000(4) 0.000(5)
C015 0.076(9) 0.065(10) 0.054(8) -0.010(7) 0.031(7) 0.002(7)
C006 0.105(12) 0.089(12) 0.046(8) -0.005(8) 0.026(8) -0.001(10)
C016 0.32(3) 0.16(2) 0.126(18) 0.007(16) 0.16(2) 0.01(2)

loop_
_atom_type_symbol
_atom_type_description
_atom_type_scat_dispersion_real
_atom_type_scat_dispersion_imag
_atom_type_scat_source
C C 0.0033 0.0016 'International Tables Vol C Tables 4.2.6.8 and 6.1.1.4'
H H 0 0 'International Tables Vol C Tables 4.2.6.8 and 6.1.1.4'
C C 0.0033 0.0016 'International Tables Vol C Tables 4.2.6.8 and 6.1.1.4'
O O 0.0106 0.006 'International Tables Vol C Tables 4.2.6.8 and 6.1.1.4'
F F 0.0171 0.0103 'International Tables Vol C Tables 4.2.6.8 and 6.1.1.4'
P P 0.1023 0.0942 'International Tables Vol C Tables 4.2.6.8 and 6.1.1.4'
Mo Mo -1.6832 0.6857 'International Tables Vol C Tables 4.2.6.8 and 6.1.1.4'
Au Au -2.0133 8.8022 'International Tables Vol C Tables 4.2.6.8 and 6.1.1.4'
B B 0.0013 0.0007 'International Tables Vol C Tables 4.2.6.8 and 6.1.1.4'

loop_
_geom_angle_atom_site_label_1
_geom_angle_atom_site_label_2
_geom_angle_atom_site_label_3
_geom_angle
C2 Mo1 C1 80.7(3)
C2 Mo1 C7 90.7(3)
C1 Mo1 C7 111.1(3)
C2 Mo1 C8 96.6(3)
C1 Mo1 C8 146.4(3)
C7 Mo1 C8 35.3(3)
C2 Mo1 C6 118.7(3)
C1 Mo1 C6 92.9(3)
C7 Mo1 C6 35.7(3)
C8 Mo1 C6 58.9(3)
C2 Mo1 C9 129.7(3)
C1 Mo1 C9 144.4(3)
C7 Mo1 C9 58.5(3)
C8 Mo1 C9 35.1(3)
C6 Mo1 C9 58.3(3)
C2 Mo1 P1 88.5(3)
C1 Mo1 P1 108.9(2)
C7 Mo1 P1 139.3(3)
C8 Mo1 P1 104.5(2)
C6 Mo1 P1 148.0(2)
C9 Mo1 P1 92.0(2)
C2 Mo1 C5 149.3(3)
C1 Mo1 C5 109.4(3)
C7 Mo1 C5 58.6(3)
C8 Mo1 C5 58.6(3)
C6 Mo1 C5 34.8(3)
C9 Mo1 C5 35.0(3)
P1 Mo1 C5 113.7(2)
C2 Mo1 Au1 121.7(3)
C1 Mo1 Au1 72.1(2)
C7 Mo1 Au1 147.1(2)
C8 Mo1 Au1 133.1(2)
C6 Mo1 Au1 113.3(2)
C9 Mo1 Au1 99.0(2)
P1 Mo1 Au1 55.65(5)
C5 Mo1 Au1 89.0(2)
C3 Mo2 C4 79.6(4)
C3 Mo2 C12 96.6(4)
C4 Mo2 C12 140.1(3)
C3 Mo2 C11 94.7(3)
C4 Mo2 C11 104.9(3)
C12 Mo2 C11 35.4(3)
C3 Mo2 C13 128.2(4)
C4 Mo2 C13 145.6(3)
C12 Mo2 C13 35.3(3)
C11 Mo2 C13 58.6(3)
C3 Mo2 C10 123.7(3)
C4 Mo2 C10 90.4(3)
C12 Mo2 C10 58.6(3)
C11 Mo2 C10 34.9(3)
C13 Mo2 C10 58.5(3)
C3 Mo2 C14 152.0(3)
C4 Mo2 C14 111.0(3)
C12 Mo2 C14 58.2(3)
C11 Mo2 C14 57.9(3)
C13 Mo2 C14 34.8(3)
C10 Mo2 C14 34.8(3)
C3 Mo2 P2 85.9(3)
C4 Mo2 P2 109.9(3)
C12 Mo2 P2 109.3(2)
C11 Mo2 P2 144.6(2)
C13 Mo2 P2 93.7(2)
C10 Mo2 P2 147.4(2)
C14 Mo2 P2 112.6(2)
C3 Mo2 Au1 119.2(3)
C4 Mo2 Au1 75.5(3)
C12 Mo2 Au1 136.0(2)
C11 Mo2 Au1 145.0(2)
C13 Mo2 Au1 101.0(2)
C10 Mo2 Au1 111.1(2)
C14 Mo2 Au1 88.8(2)
P2 Mo2 Au1 54.02(5)
C29 Mo3 C26 78.2(3)
C29 Mo3 C19 157.5(3)
C26 Mo3 C19 121.0(3)
C29 Mo3 C18 136.2(3)
C26 Mo3 C18 101.4(3)
C19 Mo3 C18 35.5(3)
C29 Mo3 C17 103.9(3)
C26 Mo3 C17 115.0(3)
C19 Mo3 C17 58.8(3)
C18 Mo3 C17 35.9(3)
C29 Mo3 C25 64.1(3)
C26 Mo3 C25 36.3(3)
C19 Mo3 C25 123.4(3)
C18 Mo3 C25 89.6(3)
C17 Mo3 C25 85.4(3)
C29 Mo3 C27 63.4(3)
C26 Mo3 C27 36.4(3)
C19 Mo3 C27 139.0(3)
C18 Mo3 C27 136.0(3)
C17 Mo3 C27 148.1(3)
C25 Mo3 C27 62.7(3)
C29 Mo3 C15 124.5(3)
C26 Mo3 C15 156.7(3)
C19 Mo3 C15 35.7(3)
C18 Mo3 C15 59.4(3)
C17 Mo3 C15 58.4(3)
C25 Mo3 C15 143.5(3)
C27 Mo3 C15 153.4(3)
C29 Mo3 C16 98.1(3)
C26 Mo3 C16 149.1(3)
C19 Mo3 C16 59.4(3)
C18 Mo3 C16 60.0(3)
C17 Mo3 C16 35.4(3)
C25 Mo3 C16 114.5(3)
C27 Mo3 C16 161.1(3)
C15 Mo3 C16 35.2(3)
C29 Mo3 C30 35.4(3)
C26 Mo3 C30 64.9(3)
C19 Mo3 C30 138.0(3)
C18 Mo3 C30 104.2(3)
C17 Mo3 C30 80.6(3)
C25 Mo3 C30 35.0(2)
C27 Mo3 C30 73.2(3)
C15 Mo3 C30 129.3(3)
C16 Mo3 C30 94.2(3)
C29 Mo3 C28 35.2(3)
C26 Mo3 C28 64.9(3)
C19 Mo3 C28 159.9(3)
C18 Mo3 C28 163.2(3)
C17 Mo3 C28 139.0(3)
C25 Mo3 C28 73.6(3)
C27 Mo3 C28 34.5(2)
C15 Mo3 C28 136.2(3)
C16 Mo3 C28 127.0(3)
C30 Mo3 C28 62.0(3)
C29 Mo3 P1 115.1(2)
C26 Mo3 P1 97.8(2)
C19 Mo3 P1 76.2(2)
C18 Mo3 P1 108.4(2)
C17 Mo3 P1 133.2(2)
C25 Mo3 P1 134.02(19)
C27 Mo3 P1 76.00(19)
C15 Mo3 P1 78.1(2)
C16 Mo3 P1 111.1(2)
C30 Mo3 P1 145.69(18)
C28 Mo3 P1 84.03(19)
C46 Mo4 C45 36.8(3)
C46 Mo4 C24 101.5(3)
C45 Mo4 C24 81.0(3)
C46 Mo4 C20 130.3(3)
C45 Mo4 C20 97.7(3)
C24 Mo4 C20 36.0(3)
C46 Mo4 C43 78.1(3)
C45 Mo4 C43 63.7(3)
C24 Mo4 C43 120.4(3)
C20 Mo4 C43 101.1(3)
C46 Mo4 C22 133.0(3)
C45 Mo4 C22 136.6(3)
C24 Mo4 C22 58.2(3)
C20 Mo4 C22 58.4(3)
C43 Mo4 C22 148.8(3)
C46 Mo4 C47 36.1(3)
C45 Mo4 C47 62.6(3)
C24 Mo4 C47 137.6(3)
C20 Mo4 C47 158.3(3)
C43 Mo4 C47 63.1(3)
C22 Mo4 C47 142.2(3)
C46 Mo4 C23 102.8(3)
C45 Mo4 C23 102.0(3)
C24 Mo4 C23 34.9(3)
C20 Mo4 C23 59.1(3)
C43 Mo4 C23 155.2(3)
C22 Mo4 C23 35.3(3)
C47 Mo4 C23 130.5(3)
C46 Mo4 C21 160.6(3)
C45 Mo4 C21 133.2(3)
C24 Mo4 C21 59.5(3)
C20 Mo4 C21 35.4(3)
C43 Mo4 C21 113.9(3)
C22 Mo4 C21 35.6(3)
C47 Mo4 C21 162.6(3)
C23 Mo4 C21 59.7(3)
C46 Mo4 C44 65.9(3)
C45 Mo4 C44 35.2(3)
C24 Mo4 C44 89.0(3)
C20 Mo4 C44 84.6(3)
C43 Mo4 C44 35.7(3)
C22 Mo4 C44 142.6(3)
C47 Mo4 C44 73.9(3)
C23 Mo4 C44 121.7(3)
C21 Mo4 C44 114.4(3)
C46 Mo4 C48 64.3(3)
C45 Mo4 C48 72.7(3)
C24 Mo4 C48 150.5(3)
C20 Mo4 C48 134.7(3)
C43 Mo4 C48 34.4(3)
C22 Mo4 C48 150.3(3)
C47 Mo4 C48 34.5(3)
C23 Mo4 C48 165.0(3)
C21 Mo4 C48 134.1(3)
C44 Mo4 C48 61.8(3)
C46 Mo4 P2 100.3(2)
C45 Mo4 P2 136.4(2)
C24 Mo4 P2 127.6(2)
C20 Mo4 P2 124.9(2)
C43 Mo4 P2 110.4(2)
C22 Mo4 P2 72.1(2)
C47 Mo4 P2 76.2(2)
C23 Mo4 P2 93.9(2)
C21 Mo4 P2 89.8(2)
C44 Mo4 P2 143.36(19)
C48 Mo4 P2 81.56(19)
P2 Au1 P1 151.41(7)
P2 Au1 Mo1 135.58(5)
P1 Au1 Mo1 52.57(5)
P2 Au1 Mo2 52.40(5)
P1 Au1 Mo2 134.53(5)
Mo1 Au1 Mo2 156.92(2)
Mo1 P1 Au1 71.78(6)
Mo1 P1 Mo3 146.75(10)
Au1 P1 Mo3 119.81(9)
Mo1 P1 H1 107(3)
Au1 P1 H1 102(3)
Mo3 P1 H1 101(3)
Mo2 P2 Au1 73.57(6)
Mo2 P2 Mo4 143.59(10)
Au1 P2 Mo4 117.68(9)
Mo2 P2 H2 106(3)
Au1 P2 H2 94(3)
Mo4 P2 H2 108(3)
O1 C1 Mo1 176.6(7)
O2 C2 Mo1 176.0(8)
O3 C3 Mo2 178.8(9)
O4 C4 Mo2 175.6(8)
C6 C5 C9 107.4(8)
C6 C5 Mo1 71.2(5)
C9 C5 Mo1 71.5(5)
C6 C5 H5 126.3
C9 C5 H5 126.3
Mo1 C5 H5 122.8
C5 C6 C7 108.1(8)
C5 C6 Mo1 74.0(5)
C7 C6 Mo1 71.5(5)
C5 C6 H6 125.9
C7 C6 H6 125.9
Mo1 C6 H6 120.3
C8 C7 C6 108.0(8)
C8 C7 Mo1 72.8(5)
C6 C7 Mo1 72.8(5)
C8 C7 H7 126
C6 C7 H7 126
Mo1 C7 H7 120.2
C7 C8 C9 107.6(8)
C7 C8 Mo1 71.8(5)
C9 C8 Mo1 73.0(5)
C7 C8 H8 126.2
C9 C8 H8 126.2
Mo1 C8 H8 120.8
C8 C9 C5 108.8(8)
C8 C9 Mo1 71.9(5)
C5 C9 Mo1 73.5(5)
C8 C9 H9 125.6
C5 C9 H9 125.6
Mo1 C9 H9 120.7
C11 C10 C14 107.5(8)
C11 C10 Mo2 71.7(5)
C14 C10 Mo2 73.1(5)
C11 C10 H10 126.3
C14 C10 H10 126.3
Mo2 C10 H10 120.8
C10 C11 C12 108.5(8)
C10 C11 Mo2 73.4(5)
C12 C11 Mo2 71.9(5)
C10 C11 H11 125.8
C12 C11 H11 125.8
Mo2 C11 H11 120.7
C11 C12 C13 108.0(8)
C11 C12 Mo2 72.8(5)
C13 C12 Mo2 73.4(5)
C11 C12 H12 126
C13 C12 H12 126
Mo2 C12 H12 119.6
C14 C13 C12 107.3(8)
C14 C13 Mo2 73.3(5)
C12 C13 Mo2 71.2(5)
C14 C13 H13 126.3
C12 C13 H13 126.3
Mo2 C13 H13 120.9
C13 C14 C10 108.7(8)
C13 C14 Mo2 71.9(5)
C10 C14 Mo2 72.1(5)
C13 C14 H14 125.6
C10 C14 H14 125.6
Mo2 C14 H14 122.1
C16 C15 C19 108.5(7)
C16 C15 Mo3 72.6(4)
C19 C15 Mo3 71.1(4)
C16 C15 H15 125.7
C19 C15 H15 125.7
Mo3 C15 H15 122.3
C15 C16 C17 106.7(8)
C15 C16 Mo3 72.3(5)
C17 C16 Mo3 71.5(4)
C15 C16 H16 126.7
C17 C16 H16 126.7
Mo3 C16 H16 121.4
C16 C17 C18 109.6(8)
C16 C17 Mo3 73.1(4)
C18 C17 Mo3 71.8(4)
C16 C17 H17 125.2
C18 C17 H17 125.2
Mo3 C17 H17 121.5
C19 C18 C17 106.3(8)
C19 C18 Mo3 72.0(4)
C17 C18 Mo3 72.2(4)
C19 C18 H18 126.8
C17 C18 H18 126.8
Mo3 C18 H18 120.8
C18 C19 C15 108.8(8)
C18 C19 Mo3 72.5(5)
C15 C19 Mo3 73.2(4)
C18 C19 H19 125.6
C15 C19 H19 125.6
Mo3 C19 H19 120.4
C21 C20 C24 108.4(8)
C21 C20 Mo4 73.4(5)
C24 C20 Mo4 71.5(5)
C21 C20 H20 125.8
C24 C20 H20 125.8
Mo4 C20 H20 121.1
C20 C21 C22 105.7(8)
C20 C21 Mo4 71.2(5)
C22 C21 Mo4 71.7(5)
C20 C21 H21 127.1
C22 C21 H21 127.1
Mo4 C21 H21 121.7
C23 C22 C21 110.0(8)
C23 C22 Mo4 72.7(5)
C21 C22 Mo4 72.7(5)
C23 C22 H22 125
C21 C22 H22 125
Mo4 C22 H22 121.3
C24 C23 C22 106.7(8)
C24 C23 Mo4 71.0(5)
C22 C23 Mo4 72.0(5)
C24 C23 H23 126.6
C22 C23 H23 126.6
Mo4 C23 H23 122.1
C23 C24 C20 109.2(8)
C23 C24 Mo4 74.1(5)
C20 C24 Mo4 72.5(5)
C23 C24 H24 125.4
C20 C24 H24 125.4
Mo4 C24 H24 119.7
C30 C25 C26 123.5(7)
C30 C25 Mo3 75.0(4)
C26 C25 Mo3 71.2(4)
C30 C25 H25 118.3
C26 C25 H25 118.3
Mo3 C25 H25 127.8
C25 C26 C27 113.7(7)
C25 C26 C31 122.4(7)
C27 C26 C31 122.4(7)
C25 C26 Mo3 72.5(4)
C27 C26 Mo3 72.7(4)
C31 C26 Mo3 134.7(5)
C28 C27 C26 124.8(7)
C28 C27 Mo3 76.1(4)
C26 C27 Mo3 70.9(4)
C28 C27 H27 117.6
C26 C27 H27 117.6
Mo3 C27 H27 127.7
C27 C28 C29 117.5(7)
C27 C28 C35 124.1(7)
C29 C28 C35 118.1(7)
C27 C28 Mo3 69.4(4)
C29 C28 Mo3 67.7(4)
C35 C28 Mo3 139.7(5)
C30 C29 C28 119.9(7)
C30 C29 Mo3 75.9(4)
C28 C29 Mo3 77.1(4)
C30 C29 H29 120
C28 C29 H29 120
Mo3 C29 H29 117.9
C25 C30 C29 118.7(7)
C25 C30 C39 122.4(7)
C29 C30 C39 118.7(7)
C25 C30 Mo3 70.0(4)
C29 C30 Mo3 68.7(4)
C39 C30 Mo3 138.4(5)
C33 C31 C32 109.8(9)
C33 C31 C26 112.1(7)
C32 C31 C26 108.3(7)
C33 C31 C34 107.0(8)
C32 C31 C34 108.4(7)
C26 C31 C34 111.1(7)
C31 C32 H32A 109.5
C31 C32 H32B 109.5
H32A C32 H32B 109.5
C31 C32 H32C 109.5
H32A C32 H32C 109.5
H32B C32 H32C 109.5
C31 C33 H33A 109.5
C31 C33 H33B 109.5
H33A C33 H33B 109.5
C31 C33 H33C 109.5
H33A C33 H33C 109.5
H33B C33 H33C 109.5
C31 C34 H34A 109.5
C31 C34 H34B 109.5
H34A C34 H34B 109.5
C31 C34 H34C 109.5
H34A C34 H34C 109.5
H34B C34 H34C 109.5
C37 C35 C38 110.1(7)
C37 C35 C28 112.8(7)
C38 C35 C28 112.2(6)
C37 C35 C36 107.6(6)
C38 C35 C36 108.2(7)
C28 C35 C36 105.7(6)
C35 C36 H36A 109.5
C35 C36 H36B 109.5
H36A C36 H36B 109.5
C35 C36 H36C 109.5
H36A C36 H36C 109.5
H36B C36 H36C 109.5
C35 C37 H37A 109.5
C35 C37 H37B 109.5
H37A C37 H37B 109.5
C35 C37 H37C 109.5
H37A C37 H37C 109.5
H37B C37 H37C 109.5
C35 C38 H38A 109.5
C35 C38 H38B 109.5
H38A C38 H38B 109.5
C35 C38 H38C 109.5
H38A C38 H38C 109.5
H38B C38 H38C 109.5
C42 C39 C40 110.2(7)
C42 C39 C41 108.2(6)
C40 C39 C41 107.2(7)
C42 C39 C30 113.0(6)
C40 C39 C30 113.8(7)
C41 C39 C30 103.9(6)
C39 C40 H40A 109.5
C39 C40 H40B 109.5
H40A C40 H40B 109.5
C39 C40 H40C 109.5
H40A C40 H40C 109.5
H40B C40 H40C 109.5
C39 C41 H41A 109.5
C39 C41 H41B 109.5
H41A C41 H41B 109.5
C39 C41 H41C 109.5
H41A C41 H41C 109.5
H41B C41 H41C 109.5
C39 C42 H42A 109.5
C39 C42 H42B 109.5
H42A C42 H42B 109.5
C39 C42 H42C 109.5
H42A C42 H42C 109.5
H42B C42 H42C 109.5
C48 C43 C44 120.0(7)
C48 C43 Mo4 77.7(4)
C44 C43 Mo4 73.4(4)
C48 C43 H43 120
C44 C43 H43 120
Mo4 C43 H43 119.9
C45 C44 C43 117.7(7)
C45 C44 C49 122.7(7)
C43 C44 C49 118.9(7)
C45 C44 Mo4 69.4(4)
C43 C44 Mo4 70.9(4)
C49 C44 Mo4 138.8(6)
C44 C45 C46 124.7(8)
C44 C45 Mo4 75.4(5)
C46 C45 Mo4 70.8(4)
C44 C45 H45 117.7
C46 C45 H45 117.7
Mo4 C45 H45 128.7
C47 C46 C45 114.1(7)
C47 C46 C53 121.6(7)
C45 C46 C53 122.2(7)
C47 C46 Mo4 74.7(5)
C45 C46 Mo4 72.4(4)
C53 C46 Mo4 135.2(5)
C46 C47 C48 124.0(7)
C46 C47 Mo4 69.2(4)
C48 C47 Mo4 77.4(4)
C46 C47 H47 118
C48 C47 H47 118
Mo4 C47 H47 127.6
C43 C48 C47 117.8(7)
C43 C48 C57 118.5(7)
C47 C48 C57 123.4(7)
C43 C48 Mo4 67.8(4)
C47 C48 Mo4 68.1(4)
C57 C48 Mo4 142.1(5)
C44 C49 C52 113.3(8)
C44 C49 C51 113.9(7)
C52 C49 C51 108.8(8)
C44 C49 C50 103.7(7)
C52 C49 C50 109.1(8)
C51 C49 C50 107.6(8)
C49 C50 H50A 109.5
C49 C50 H50B 109.5
H50A C50 H50B 109.5
C49 C50 H50C 109.5
H50A C50 H50C 109.5
H50B C50 H50C 109.5
C49 C51 H51A 109.5
C49 C51 H51B 109.5
H51A C51 H51B 109.5
C49 C51 H51C 109.5
H51A C51 H51C 109.5
H51B C51 H51C 109.5
C49 C52 H52A 109.5
C49 C52 H52B 109.5
H52A C52 H52B 109.5
C49 C52 H52C 109.5
H52A C52 H52C 109.5
H52B C52 H52C 109.5
C56 C53 C46 111.4(7)
C56 C53 C55 107.4(8)
C46 C53 C55 110.7(7)
C56 C53 C54 109.5(8)
C46 C53 C54 108.6(7)
C55 C53 C54 109.3(8)
C53 C54 H54A 109.5
C53 C54 H54B 109.5
H54A C54 H54B 109.5
C53 C54 H54C 109.5
H54A C54 H54C 109.5
H54B C54 H54C 109.5
C53 C55 H55A 109.5
C53 C55 H55B 109.5
H55A C55 H55B 109.5
C53 C55 H55C 109.5
H55A C55 H55C 109.5
H55B C55 H55C 109.5
C53 C56 H56A 109.5
C53 C56 H56B 109.5
H56A C56 H56B 109.5
C53 C56 H56C 109.5
H56A C56 H56C 109.5
H56B C56 H56C 109.5
C60 C57 C58 111.1(7)
C60 C57 C48 113.0(7)
C58 C57 C48 113.2(7)
C60 C57 C59 107.7(7)
C58 C57 C59 106.5(7)
C48 C57 C59 104.8(7)
C57 C58 H58A 109.5
C57 C58 H58B 109.5
H58A C58 H58B 109.5
C57 C58 H58C 109.5
H58A C58 H58C 109.5
H58B C58 H58C 109.5
C57 C59 H59A 109.5
C57 C59 H59B 109.5
H59A C59 H59B 109.5
C57 C59 H59C 109.5
H59A C59 H59C 109.5
H59B C59 H59C 109.5
C57 C60 H60A 109.5
C57 C60 H60B 109.5
H60A C60 H60B 109.5
C57 C60 H60C 109.5
H60A C60 H60C 109.5
H60B C60 H60C 109.5
C81 B1 C71 109.9(6)
C81 B1 C61 109.4(6)
C71 B1 C61 108.5(6)
C81 B1 C91 109.2(6)
C71 B1 C91 111.6(6)
C61 B1 C91 108.3(6)
C62 C61 C66 114.2(7)
C62 C61 B1 124.8(7)
C66 C61 B1 121.0(7)
C63 C62 C61 123.6(7)
C63 C62 H62 118.2
C61 C62 H62 118.2
C64 C63 C62 120.5(8)
C64 C63 C67 120.5(8)
C62 C63 C67 119.1(8)
C63 C64 C65 118.2(8)
C63 C64 H64 120.9
C65 C64 H64 120.9
C64 C65 C66 120.9(8)
C64 C65 C68 119.8(8)
C66 C65 C68 119.4(8)
C65 C66 C61 122.5(7)
C65 C66 H66 118.7
C61 C66 H66 118.7
F1 C67 F2 105.5(7)
F1 C67 F3 105.6(7)
F2 C67 F3 106.9(7)
F1 C67 C63 112.6(7)
F2 C67 C63 113.6(8)
F3 C67 C63 112.0(7)
F4 C68 F6 107.1(8)
F4 C68 F5 104.2(7)
F6 C68 F5 105.1(9)
F4 C68 C65 113.1(8)
F6 C68 C65 113.8(8)
F5 C68 C65 112.8(8)
C72 C71 C76 114.0(7)
C72 C71 B1 123.6(7)
C76 C71 B1 122.4(7)
C73 C72 C71 124.4(8)
C73 C72 H72 117.8
C71 C72 H72 117.8
C72 C73 C74 119.7(7)
C72 C73 C77 122.7(8)
C74 C73 C77 117.6(7)
C75 C74 C73 118.5(8)
C75 C74 H74 120.8
C73 C74 H74 120.8
C74 C75 C76 121.2(8)
C74 C75 C78 120.3(8)
C76 C75 C78 118.4(7)
C75 C76 C71 122.3(7)
C75 C76 H76 118.9
C71 C76 H76 118.9
F7 C77 F9 106.6(7)
F7 C77 F8 106.0(7)
F9 C77 F8 104.3(7)
F7 C77 C73 113.4(7)
F9 C77 C73 113.3(8)
F8 C77 C73 112.4(7)
F11 C78 F12 108.0(8)
F11 C78 F10 105.3(7)
F12 C78 F10 105.4(8)
F11 C78 C75 112.8(8)
F12 C78 C75 112.9(8)
F10 C78 C75 112.0(8)
C82 C81 C86 114.2(7)
C82 C81 B1 124.6(7)
C86 C81 B1 121.1(7)
C83 C82 C81 123.7(7)
C83 C82 H82 118.2
C81 C82 H82 118.2
C82 C83 C84 119.7(7)
C82 C83 C87 119.2(7)
C84 C83 C87 121.0(7)
C85 C84 C83 118.9(8)
C85 C84 H84 120.6
C83 C84 H84 120.6
C84 C85 C86 120.1(7)
C84 C85 C88 120.4(7)
C86 C85 C88 119.3(7)
C85 C86 C81 123.3(7)
C85 C86 H86 118.3
C81 C86 H86 118.3
F13 C87 F15 106.4(7)
F13 C87 F14 106.0(7)
F15 C87 F14 105.8(7)
F13 C87 C83 113.4(6)
F15 C87 C83 112.0(7)
F14 C87 C83 112.6(7)
F18 C88 F17 106.6(8)
F18 C88 F16 106.7(8)
F17 C88 F16 105.5(8)
F18 C88 C85 113.8(7)
F17 C88 C85 111.8(7)
F16 C88 C85 111.9(7)
C92 C91 C96 116.2(7)
C92 C91 B1 122.8(7)
C96 C91 B1 120.9(7)
C91 C92 C93 121.6(7)
C91 C92 H92 119.2
C93 C92 H92 119.2
C94 C93 C92 120.1(7)
C94 C93 C97 118.9(7)
C92 C93 C97 120.9(7)
C95 C94 C93 119.3(7)
C95 C94 H94 120.3
C93 C94 H94 120.3
C94 C95 C96 120.7(7)
C94 C95 C98 120.4(7)
C96 C95 C98 118.9(7)
C95 C96 C91 121.9(7)
C95 C96 H96 119.1
C91 C96 H96 119.1
F20 C97 F21 107.4(7)
F20 C97 F19 105.4(6)
F21 C97 F19 105.3(7)
F20 C97 C93 113.6(7)
F21 C97 C93 112.9(7)
F19 C97 C93 111.6(7)
F24 C98 F22 108.3(9)
F24 C98 F23 104.2(9)
F22 C98 F23 105.6(8)
F24 C98 C95 114.0(7)
F22 C98 C95 112.7(8)
F23 C98 C95 111.4(8)
C001 O10 C002 113.0(8)
O10 C001 C011 110.0(9)
O10 C001 H00A 109.7
C011 C001 H00A 109.7
O10 C001 H00B 109.7
C011 C001 H00B 109.7
H00A C001 H00B 108.2
C001 C011 H01A 109.5
C001 C011 H01B 109.5
H01A C011 H01B 109.5
C001 C011 H01C 109.5
H01A C011 H01C 109.5
H01B C011 H01C 109.5
O10 C002 C012 110.8(9)
O10 C002 H00C 109.5
C012 C002 H00C 109.5
O10 C002 H00D 109.5
C012 C002 H00D 109.5
H00C C002 H00D 108.1
C002 C012 H01D 109.5
C002 C012 H01E 109.5
H01D C012 H01E 109.5
C002 C012 H01F 109.5
H01D C012 H01F 109.5
H01E C012 H01F 109.5
C004 O20 C003 112.5(8)
O20 C003 C013 107.7(8)
O20 C003 H00E 110.2
C013 C003 H00E 110.2
O20 C003 H00F 110.2
C013 C003 H00F 110.2
H00E C003 H00F 108.5
C003 C013 H01G 109.5
C003 C013 H01H 109.5
H01G C013 H01H 109.5
C003 C013 H01I 109.5
H01G C013 H01I 109.5
H01H C013 H01I 109.5
O20 C004 C014 111.1(9)
O20 C004 H00G 109.4
C014 C004 H00G 109.4
O20 C004 H00H 109.4
C014 C004 H00H 109.4
H00G C004 H00H 108
C004 C014 H01J 109.5
C004 C014 H01K 109.5
H01J C014 H01K 109.5
C004 C014 H01L 109.5
H01J C014 H01L 109.5
H01K C014 H01L 109.5
C005 O30 C006 115.3(9)
O30 C005 C015 111.6(9)
O30 C005 H00I 109.3
C015 C005 H00I 109.3
O30 C005 H00J 109.3
C015 C005 H00J 109.3
H00I C005 H00J 108
C005 C015 H01M 109.5
C005 C015 H01N 109.5
H01M C015 H01N 109.5
C005 C015 H01O 109.5
H01M C015 H01O 109.5
H01N C015 H01O 109.5
O30 C006 C016 113.2(12)
O30 C006 H00K 108.9
C016 C006 H00K 108.9
O30 C006 H00L 108.9
C016 C006 H00L 108.9
H00K C006 H00L 107.8

loop_
_geom_bond_atom_site_label_1
_geom_bond_atom_site_label_2
_geom_bond_distance
Mo1 C2 1.941(10)
Mo1 C1 1.965(8)
Mo1 C7 2.319(8)
Mo1 C8 2.332(8)
Mo1 C6 2.336(9)
Mo1 C9 2.346(8)
Mo1 P1 2.360(2)
Mo1 C5 2.373(9)
Mo1 Au1 2.8233(8)
Mo2 C3 1.941(10)
Mo2 C4 1.955(9)
Mo2 C12 2.316(8)
Mo2 C11 2.328(9)
Mo2 C13 2.345(8)
Mo2 C10 2.349(9)
Mo2 C14 2.363(9)
Mo2 P2 2.370(2)
Mo2 Au1 2.8691(7)
Mo3 C29 2.280(7)
Mo3 C26 2.291(7)
Mo3 C19 2.292(8)
Mo3 C18 2.298(8)
Mo3 C17 2.303(8)
Mo3 C25 2.308(7)
Mo3 C27 2.315(7)
Mo3 C15 2.320(8)
Mo3 C16 2.323(8)
Mo3 C30 2.372(7)
Mo3 C28 2.401(7)
Mo3 P1 2.481(2)
Mo4 C46 2.254(8)
Mo4 C45 2.274(8)
Mo4 C24 2.292(8)
Mo4 C20 2.306(8)
Mo4 C43 2.319(8)
Mo4 C22 2.322(8)
Mo4 C47 2.326(7)
Mo4 C23 2.331(8)
Mo4 C21 2.334(8)
Mo4 C44 2.351(8)
Mo4 C48 2.447(7)
Mo4 P2 2.485(2)
Au1 P2 2.421(2)
Au1 P1 2.454(2)
P1 H1 1.41(7)
P2 H2 1.36(7)
O1 C1 1.158(9)
O2 C2 1.166(10)
O3 C3 1.168(10)
O4 C4 1.169(9)
C5 C6 1.408(11)
C5 C9 1.419(12)
C5 H5 0.93
C6 C7 1.427(13)
C6 H6 0.93
C7 C8 1.412(12)
C7 H7 0.93
C8 C9 1.412(12)
C8 H8 0.93
C9 H9 0.93
C10 C11 1.404(12)
C10 C14 1.410(11)
C10 H10 0.93
C11 C12 1.410(12)
C11 H11 0.93
C12 C13 1.414(12)
C12 H12 0.93
C13 C14 1.410(12)
C13 H13 0.93
C14 H14 0.93
C15 C16 1.402(11)
C15 C19 1.413(11)
C15 H15 0.93
C16 C17 1.409(11)
C16 H16 0.93
C17 C18 1.419(12)
C17 H17 0.93
C18 C19 1.400(12)
C18 H18 0.93
C19 H19 0.93
C20 C21 1.412(11)
C20 C24 1.421(12)
C20 H20 0.93
C21 C22 1.423(12)
C21 H21 0.93
C22 C23 1.412(12)
C22 H22 0.93
C23 C24 1.385(12)
C23 H23 0.93
C24 H24 0.93
C25 C30 1.410(10)
C25 C26 1.434(10)
C25 H25 0.93
C26 C27 1.440(10)
C26 C31 1.519(11)
C27 C28 1.402(10)
C27 H27 0.93
C28 C29 1.421(10)
C28 C35 1.547(11)
C29 C30 1.418(10)
C29 H29 0.93
C30 C39 1.544(10)
C31 C33 1.510(12)
C31 C32 1.511(12)
C31 C34 1.543(12)
C32 H32A 0.96
C32 H32B 0.96
C32 H32C 0.96
C33 H33A 0.96
C33 H33B 0.96
C33 H33C 0.96
C34 H34A 0.96
C34 H34B 0.96
C34 H34C 0.96
C35 C37 1.528(11)
C35 C38 1.534(11)
C35 C36 1.557(11)
C36 H36A 0.96
C36 H36B 0.96
C36 H36C 0.96
C37 H37A 0.96
C37 H37B 0.96
C37 H37C 0.96
C38 H38A 0.96
C38 H38B 0.96
C38 H38C 0.96
C39 C42 1.513(11)
C39 C40 1.532(11)
C39 C41 1.544(10)
C40 H40A 0.96
C40 H40B 0.96
C40 H40C 0.96
C41 H41A 0.96
C41 H41B 0.96
C41 H41C 0.96
C42 H42A 0.96
C42 H42B 0.96
C42 H42C 0.96
C43 C48 1.416(11)
C43 C44 1.431(11)
C43 H43 0.93
C44 C45 1.401(11)
C44 C49 1.522(11)
C45 C46 1.429(11)
C45 H45 0.93
C46 C47 1.419(11)
C46 C53 1.526(11)
C47 C48 1.422(10)
C47 H47 0.93
C48 C57 1.539(11)
C49 C52 1.532(13)
C49 C51 1.539(12)
C49 C50 1.547(12)
C50 H50A 0.96
C50 H50B 0.96
C50 H50C 0.96
C51 H51A 0.96
C51 H51B 0.96
C51 H51C 0.96
C52 H52A 0.96
C52 H52B 0.96
C52 H52C 0.96
C53 C56 1.524(12)
C53 C55 1.528(12)
C53 C54 1.533(12)
C54 H54A 0.96
C54 H54B 0.96
C54 H54C 0.96
C55 H55A 0.96
C55 H55B 0.96
C55 H55C 0.96
C56 H56A 0.96
C56 H56B 0.96
C56 H56C 0.96
C57 C60 1.524(11)
C57 C58 1.534(12)
C57 C59 1.565(11)
C58 H58A 0.96
C58 H58B 0.96
C58 H58C 0.96
C59 H59A 0.96
C59 H59B 0.96
C59 H59C 0.96
C60 H60A 0.96
C60 H60B 0.96
C60 H60C 0.96
B1 C81 1.637(12)
B1 C71 1.639(12)
B1 C61 1.660(12)
B1 C91 1.667(11)
C61 C62 1.390(10)
C61 C66 1.411(10)
C62 C63 1.389(11)
C62 H62 0.93
C63 C64 1.377(11)
C63 C67 1.502(12)
C64 C65 1.378(11)
C64 H64 0.93
C65 C66 1.392(11)
C65 C68 1.496(11)
C66 H66 0.93
C67 F1 1.341(10)
C67 F2 1.343(10)
C67 F3 1.345(10)
C68 F4 1.317(10)
C68 F6 1.318(10)
C68 F5 1.339(11)
C71 C72 1.403(10)
C71 C76 1.406(11)
C72 C73 1.371(10)
C72 H72 0.93
C73 C74 1.401(11)
C73 C77 1.489(11)
C74 C75 1.358(11)
C74 H74 0.93
C75 C76 1.402(11)
C75 C78 1.505(12)
C76 H76 0.93
C77 F7 1.329(10)
C77 F9 1.341(10)
C77 F8 1.344(10)
C78 F11 1.328(9)
C78 F12 1.330(10)
C78 F10 1.343(10)
C81 C82 1.400(10)
C81 C86 1.408(11)
C82 C83 1.390(10)
C82 H82 0.93
C83 C84 1.393(11)
C83 C87 1.483(10)
C84 C85 1.383(11)
C84 H84 0.93
C85 C86 1.390(11)
C85 C88 1.499(11)
C86 H86 0.93
C87 F13 1.328(9)
C87 F15 1.338(9)
C87 F14 1.343(9)
C88 F18 1.307(10)
C88 F17 1.313(10)
C88 F16 1.334(10)
C91 C92 1.399(10)
C91 C96 1.401(11)
C92 C93 1.404(10)
C92 H92 0.93
C93 C94 1.379(11)
C93 C97 1.493(11)
C94 C95 1.371(11)
C94 H94 0.93
C95 C96 1.391(10)
C95 C98 1.506(12)
C96 H96 0.93
C97 F20 1.334(9)
C97 F21 1.337(9)
C97 F19 1.359(9)
C98 F24 1.289(10)
C98 F22 1.301(10)
C98 F23 1.317(10)
O10 C001 1.412(12)
O10 C002 1.428(11)
C001 C011 1.476(13)
C001 H00A 0.97
C001 H00B 0.97
C011 H01A 0.96
C011 H01B 0.96
C011 H01C 0.96
C002 C012 1.472(14)
C002 H00C 0.97
C002 H00D 0.97
C012 H01D 0.96
C012 H01E 0.96
C012 H01F 0.96
O20 C004 1.416(11)
O20 C003 1.431(11)
C003 C013 1.509(14)
C003 H00E 0.97
C003 H00F 0.97
C013 H01G 0.96
C013 H01H 0.96
C013 H01I 0.96
C004 C014 1.480(15)
C004 H00G 0.97
C004 H00H 0.97
C014 H01J 0.96
C014 H01K 0.96
C014 H01L 0.96
O30 C005 1.450(13)
O30 C006 1.478(15)
C005 C015 1.490(14)
C005 H00I 0.97
C005 H00J 0.97
C015 H01M 0.96
C015 H01N 0.96
C015 H01O 0.96
C006 C016 1.71(2)
C006 H00K 0.97
C006 H00L 0.97
